data_7236301
loop_
_publ_author_name
'Zhao, X. X.'
'Li, S. H.'
'Wang, Y.'
'Li, Y. C.'
'Zhao, F. Q.'
'Pang, S. P.'

_publ_section_title
;
 Design and synthesis of energetic materials towards high density and
 positive oxygen balance by N-dinitromethyl functionalization of
 nitroazoles
;
_journal_issue 15
_journal_name_full 'Journal of Materials Chemistry A'
_journal_page_first 5495
_journal_paper_doi 10.1039/C6TA01501H
_journal_volume 4
_journal_year 2016
_chemical_formula_moiety 'C4 H2 N5 O6, N H3.5352 O0.5352'
_chemical_formula_sum 'C4 H5.54 N6 O6.54'
_chemical_formula_weight 242.24
_space_group_crystal_system monoclinic
_space_group_IT_number 14
_space_group_name_Hall '-P 2ybc'
_space_group_name_H-M_alt 'P 1 21/c 1'
_atom_sites_solution_hydrogens geom
_atom_sites_solution_primary direct
_atom_sites_solution_secondary difmap
_audit_creation_date 2015-06-03
_audit_creation_method
;

  Olex2 1.1

  (compiled 2011.02.15 svn.r1672, GUI svn.r3494)

;
_audit_update_record
;
2015-12-14 deposited with the CCDC.
2016-03-11 downloaded from the CCDC.
;
_cell_angle_alpha 90.00
_cell_angle_beta 106.073(8)
_cell_angle_gamma 90.00
_cell_formula_units_Z 4
_cell_length_a 4.9109(4)
_cell_length_b 27.172(2)
_cell_length_c 6.9470(6)
_cell_measurement_reflns_used 1238
_cell_measurement_temperature 101.7
_cell_measurement_theta_max 29.2632
_cell_measurement_theta_min 3.0454
_cell_volume 890.76(13)
_computing_cell_refinement
;

CrysAlisPro, Agilent Technologies,

Version 1.171.35.11 (release 16-05-2011 CrysAlis171 .NET)

(compiled May 16 2011,17:55:39)

;
_computing_data_collection
;

CrysAlisPro, Agilent Technologies,

Version 1.171.35.11 (release 16-05-2011 CrysAlis171 .NET)

(compiled May 16 2011,17:55:39)

;
_computing_data_reduction
;

CrysAlisPro, Agilent Technologies,

Version 1.171.35.11 (release 16-05-2011 CrysAlis171 .NET)

(compiled May 16 2011,17:55:39)

;
_computing_molecular_graphics
;

O. V. Dolomanov, L. J. Bourhis, R. J. Gildea, J. A. K. Howard and H. Puschmann,

OLEX2: a complete structure solution, refinement and analysis program.

J. Appl. Cryst. (2009). 42, 339-341.

;
_computing_publication_material
;

O. V. Dolomanov, L. J. Bourhis, R. J. Gildea, J. A. K. Howard and H. Puschmann,

OLEX2: a complete structure solution, refinement and analysis program.

J. Appl. Cryst. (2009). 42, 339-341.

;
_computing_structure_refinement 'SHELXL-97 (Sheldrick, 1997)'
_computing_structure_solution 'A short history of SHELX (Sheldrick, 2007)/Bruker'
_diffrn_ambient_temperature 101.7
_diffrn_detector_area_resol_mean 16.0971
_diffrn_measured_fraction_theta_full 0.999
_diffrn_measured_fraction_theta_max 0.999
_diffrn_measurement_details
;

#__ type_ start__ end____ width___ exp.time_

  1 omega  -33.00   30.00   1.0000    1.8000

omega____ theta____ kappa____ phi______ frames

    -      -13.4210   37.0000  -90.0000 63

 

#__ type_ start__ end____ width___ exp.time_

  2 omega   -7.00   51.00   1.0000    1.8000

omega____ theta____ kappa____ phi______ frames

    -       18.7335   77.0000 -180.0000 58

 

#__ type_ start__ end____ width___ exp.time_

  3 omega  -45.00   45.00   1.0000    1.8000

omega____ theta____ kappa____ phi______ frames

    -       18.7335  -77.0000    0.0000 90

;
_diffrn_measurement_device_type 'Xcalibur, Eos, Gemini'
_diffrn_measurement_method '\w scans'
_diffrn_orient_matrix_UB_11 -0.1248293000
_diffrn_orient_matrix_UB_12 0.0120034000
_diffrn_orient_matrix_UB_13 0.0076540000
_diffrn_orient_matrix_UB_21 0.0732619000
_diffrn_orient_matrix_UB_22 0.0227865000
_diffrn_orient_matrix_UB_23 0.0154217000
_diffrn_orient_matrix_UB_31 -0.0405003000
_diffrn_orient_matrix_UB_32 0.0042166000
_diffrn_orient_matrix_UB_33 -0.1048828000
_diffrn_radiation_monochromator graphite
_diffrn_radiation_type 'Mo K\a'
_diffrn_radiation_wavelength 0.7107
_diffrn_reflns_av_R_equivalents 0.0284
_diffrn_reflns_av_unetI/netI 0.0451
_diffrn_reflns_limit_h_max 4
_diffrn_reflns_limit_h_min -6
_diffrn_reflns_limit_k_max 31
_diffrn_reflns_limit_k_min -33
_diffrn_reflns_limit_l_max 8
_diffrn_reflns_limit_l_min -8
_diffrn_reflns_number 3676
_diffrn_reflns_theta_full 26.00
_diffrn_reflns_theta_max 26.00
_diffrn_reflns_theta_min 3.14
_diffrn_source 'Enhance (Mo) X-ray Source'
_exptl_absorpt_coefficient_mu 0.170
_exptl_absorpt_correction_T_max 1.00000
_exptl_absorpt_correction_T_min 0.86850
_exptl_absorpt_correction_type multi-scan
_exptl_absorpt_process_details
;

CrysAlisPro, Agilent Technologies,

Version 1.171.35.11 (release 16-05-2011 CrysAlis171 .NET)

(compiled May 16 2011,17:55:39)

Empirical absorption correction using spherical harmonics,

 implemented in SCALE3 ABSPACK scaling algorithm.

;
_exptl_crystal_density_diffrn 1.806
_exptl_crystal_density_method 'not measured'
_exptl_crystal_description monoclinic
_exptl_crystal_F_000 495
_exptl_crystal_size_max 0.70
_exptl_crystal_size_mid 0.45
_exptl_crystal_size_min 0.30
_refine_diff_density_max 0.241
_refine_diff_density_min -0.280
_refine_diff_density_rms 0.059
_refine_ls_extinction_method none
_refine_ls_goodness_of_fit_ref 1.090
_refine_ls_hydrogen_treatment mixed
_refine_ls_matrix_type full
_refine_ls_number_parameters 157
_refine_ls_number_reflns 1736
_refine_ls_number_restraints 0
_refine_ls_restrained_S_all 1.090
_refine_ls_R_factor_all 0.0542
_refine_ls_R_factor_gt 0.0436
_refine_ls_shift/su_max 0.001
_refine_ls_shift/su_mean 0.000
_refine_ls_structure_factor_coef Fsqd
_refine_ls_weighting_details 'calc w=1/[\s^2^(Fo^2^)+(0.0427P)^2^+0.2661P] where P=(Fo^2^+2Fc^2^)/3'
_refine_ls_weighting_scheme calc
_refine_ls_wR_factor_gt 0.0979
_refine_ls_wR_factor_ref 0.1038
_reflns_number_gt 1459
_reflns_number_total 1736
_reflns_threshold_expression >2sigma(I)
_cod_data_source_file c6ta01501h2.cif
_cod_data_source_block exp_3285
_cod_original_cell_volume 890.77(13)
_cod_database_code 7236301
_reflns_odcompleteness_completeness 99.79
_reflns_odcompleteness_iscentric 1
_reflns_odcompleteness_theta 26.32

loop_
_space_group_symop_id
_space_group_symop_operation_xyz
1 'x, y, z'
2 '-x, y+1/2, -z+1/2'
3 '-x, -y, -z'
4 'x, -y-1/2, z-1/2'

loop_
_atom_site_label
_atom_site_type_symbol
_atom_site_fract_x
_atom_site_fract_y
_atom_site_fract_z
_atom_site_U_iso_or_equiv
_atom_site_adp_type
_atom_site_occupancy
_atom_site_symmetry_multiplicity
_atom_site_calc_flag
_atom_site_refinement_flags
O5 O 0.2433(3) 0.55911(5) 0.5133(2) 0.0210(4) Uani 1 1 d .
O6 O 0.4698(3) 0.62708(5) 0.6218(2) 0.0214(4) Uani 1 1 d .
O4 O -0.1087(3) 0.52844(5) 0.7083(2) 0.0193(4) Uani 1 1 d .
N4 N -0.0146(4) 0.56363(6) 0.8262(2) 0.0159(4) Uani 1 1 d .
O2 O 0.8766(3) 0.65964(6) 1.3972(2) 0.0245(4) Uani 1 1 d .
O3 O -0.0790(3) 0.56816(6) 0.9862(2) 0.0266(4) Uani 1 1 d .
N1 N 0.2311(3) 0.63900(6) 0.9141(2) 0.0154(4) Uani 1 1 d .
N5 N 0.2948(3) 0.59487(6) 0.6322(2) 0.0156(4) Uani 1 1 d .
N3 N 0.6824(4) 0.68931(7) 1.3432(3) 0.0191(4) Uani 1 1 d .
N2 N 0.4656(3) 0.63662(6) 1.0723(2) 0.0158(4) Uani 1 1 d .
O1 O 0.6658(3) 0.72807(6) 1.4299(2) 0.0281(4) Uani 1 1 d .
C2 C 0.2253(5) 0.70842(8) 1.0738(3) 0.0198(5) Uani 1 1 d .
H2 H 0.1795 0.7392 1.1141 0.024 Uiso 1 1 calc R
C4 C 0.1599(4) 0.59932(8) 0.7826(3) 0.0161(5) Uani 1 1 d .
C3 C 0.0825(4) 0.68134(7) 0.9123(3) 0.0171(5) Uani 1 1 d .
H3 H -0.0853 0.6902 0.8183 0.021 Uiso 1 1 calc R
C1 C 0.4573(4) 0.67863(8) 1.1642(3) 0.0158(5) Uani 1 1 d .
N6 N 0.3717(4) 0.45683(7) 0.7264(2) 0.0201(4) Uani 1 1 d .
H6A H 0.4655 0.4534 0.6344 0.024 Uiso 1 1 calc R
H6B H 0.2022 0.4699 0.6701 0.024 Uiso 1 1 calc R
H6C H 0.3503 0.4275 0.7773 0.024 Uiso 1 1 calc R
O7 O 0.5160(6) 0.48606(11) 0.8711(4) 0.0255(10) Uani 0.535(5) 1 d P
H7 H 0.6439 0.4995 0.8358 0.038 Uiso 0.535(5) 1 calc PR

loop_
_atom_site_aniso_label
_atom_site_aniso_U_11
_atom_site_aniso_U_22
_atom_site_aniso_U_33
_atom_site_aniso_U_23
_atom_site_aniso_U_13
_atom_site_aniso_U_12
O5 0.0195(8) 0.0257(9) 0.0191(8) -0.0059(7) 0.0074(6) -0.0020(6)
O6 0.0153(8) 0.0263(9) 0.0228(8) 0.0034(7) 0.0056(6) -0.0058(6)
O4 0.0179(8) 0.0178(8) 0.0218(8) -0.0006(6) 0.0048(6) -0.0028(6)
N4 0.0140(9) 0.0183(10) 0.0161(9) 0.0026(7) 0.0056(7) 0.0032(7)
O2 0.0167(8) 0.0331(9) 0.0220(8) 0.0041(7) 0.0024(6) 0.0045(7)
O3 0.0320(10) 0.0316(9) 0.0230(8) -0.0001(7) 0.0186(7) -0.0041(7)
N1 0.0140(9) 0.0169(9) 0.0143(8) 0.0004(7) 0.0020(7) 0.0007(7)
N5 0.0115(9) 0.0203(9) 0.0143(8) 0.0016(7) 0.0025(7) -0.0004(7)
N3 0.0149(9) 0.0222(10) 0.0198(9) 0.0031(8) 0.0042(7) -0.0024(8)
N2 0.0119(9) 0.0182(9) 0.0171(8) 0.0029(7) 0.0034(7) 0.0005(7)
O1 0.0272(9) 0.0246(9) 0.0286(9) -0.0083(7) 0.0013(7) -0.0022(7)
C2 0.0188(12) 0.0164(11) 0.0241(11) -0.0004(9) 0.0060(9) 0.0010(9)
C4 0.0150(11) 0.0160(11) 0.0178(10) -0.0005(8) 0.0053(8) -0.0001(8)
C3 0.0170(11) 0.0162(11) 0.0171(10) 0.0040(8) 0.0028(8) 0.0044(8)
C1 0.0142(10) 0.0186(11) 0.0152(10) 0.0010(8) 0.0049(8) -0.0015(8)
N6 0.0230(10) 0.0227(10) 0.0163(9) 0.0046(7) 0.0082(8) 0.0075(8)
O7 0.0212(18) 0.0296(19) 0.0249(17) -0.0021(13) 0.0052(12) -0.0082(13)

loop_
_atom_type_symbol
_atom_type_description
_atom_type_scat_dispersion_real
_atom_type_scat_dispersion_imag
_atom_type_scat_source
C C 0.0033 0.0016 'International Tables Vol C Tables 4.2.6.8 and 6.1.1.4'
H H 0.0000 0.0000 'International Tables Vol C Tables 4.2.6.8 and 6.1.1.4'
N N 0.0061 0.0033 'International Tables Vol C Tables 4.2.6.8 and 6.1.1.4'
O O 0.0106 0.0060 'International Tables Vol C Tables 4.2.6.8 and 6.1.1.4'

loop_
_geom_angle_atom_site_label_1
_geom_angle_atom_site_label_2
_geom_angle_atom_site_label_3
_geom_angle
O4 N4 C4 121.83(17)
O3 N4 O4 121.20(17)
O3 N4 C4 116.96(17)
N2 N1 C4 119.82(16)
N2 N1 C3 112.37(16)
C3 N1 C4 127.71(17)
O5 N5 C4 120.77(17)
O6 N5 O5 121.56(17)
O6 N5 C4 117.67(17)
O2 N3 O1 124.49(17)
O2 N3 C1 118.43(18)
O1 N3 C1 117.08(17)
C1 N2 N1 102.64(16)
C3 C2 H2 128.4
C3 C2 C1 103.10(18)
C1 C2 H2 128.4
N4 C4 N1 117.20(18)
N4 C4 N5 123.91(18)
N5 C4 N1 118.37(18)
N1 C3 C2 107.27(18)
N1 C3 H3 126.4
C2 C3 H3 126.4
N2 C1 N3 118.22(18)
N2 C1 C2 114.60(18)
C2 C1 N3 127.17(19)
H6A N6 H6B 109.5
H6A N6 H6C 109.5
H6B N6 H6C 109.5
O7 N6 H6A 109.5
O7 N6 H6B 109.5
O7 N6 H6C 109.5
N6 O7 H7 109.5

loop_
_geom_bond_atom_site_label_1
_geom_bond_atom_site_label_2
_geom_bond_distance
O5 N5 1.255(2)
O6 N5 1.243(2)
O4 N4 1.261(2)
N4 O3 1.243(2)
N4 C4 1.383(3)
O2 N3 1.226(2)
N1 N2 1.356(2)
N1 C4 1.394(3)
N1 C3 1.361(3)
N5 C4 1.388(3)
N3 O1 1.227(2)
N3 C1 1.446(3)
N2 C1 1.314(3)
C2 H2 0.9300
C2 C3 1.363(3)
C2 C1 1.397(3)
C3 H3 0.9300
N6 H6A 0.8900
N6 H6B 0.8900
N6 H6C 0.8900
N6 O7 1.322(3)
O7 H7 0.8200

loop_
_geom_torsion_atom_site_label_1
_geom_torsion_atom_site_label_2
_geom_torsion_atom_site_label_3
_geom_torsion_atom_site_label_4
_geom_torsion
O5 N5 C4 N4 6.7(3)
O5 N5 C4 N1 178.17(17)
O6 N5 C4 N4 -172.43(17)
O6 N5 C4 N1 -0.9(3)
O4 N4 C4 N1 174.29(16)
O4 N4 C4 N5 -14.1(3)
O2 N3 C1 N2 2.8(3)
O2 N3 C1 C2 -177.1(2)
O3 N4 C4 N1 -4.5(3)
O3 N4 C4 N5 167.05(18)
N1 N2 C1 N3 -179.32(17)
N1 N2 C1 C2 0.6(2)
N2 N1 C4 N4 90.0(2)
N2 N1 C4 N5 -82.1(2)
N2 N1 C3 C2 0.8(2)
O1 N3 C1 N2 -177.84(19)
O1 N3 C1 C2 2.3(3)
C4 N1 N2 C1 -177.50(18)
C4 N1 C3 C2 177.2(2)
C3 N1 N2 C1 -0.8(2)
C3 N1 C4 N4 -86.1(3)
C3 N1 C4 N5 101.8(2)
C3 C2 C1 N3 179.8(2)
C3 C2 C1 N2 -0.1(3)
C1 C2 C3 N1 -0.4(2)
